data_1536491
loop_
_publ_author_name
'Doert, T.'
'Tsinde, B.P.F.'
'Lidin, S.'
'Garcia Garcia, F.J.'

_publ_section_title
;
 Site occupancy wave and charge density wave in the modulated structure of
 Nd0.6 Gd0.4 Se1.85
;
_journal_name_full 'Journal of Solid State Chemistry'
_journal_page_first 1598
_journal_page_last 1606
_journal_volume 177
_journal_year 2004
_chemical_formula_sum 'Gd0.4 Nd0.6 Se1.839'
_chemical_name_systematic 'Nd0.6 Gd0.4 Se1.839'
_space_group_IT_number 85
_symmetry_space_group_name_Hall '-P 4a'
_symmetry_space_group_name_H-M 'P 4/n :2'
_cell_angle_alpha 90
_cell_angle_beta 90
_cell_angle_gamma 90
_cell_formula_units_Z 2
_cell_length_a 4.088
_cell_length_b 4.088
_cell_length_c 16.672
_cell_volume 278.618
_citation_journal_id_ASTM JSSCBI
_cod_data_source_file Doert_JSSCBI_2004_1101.cif
_cod_data_source_block Gd0.4Nd0.6Se1.839
_cod_original_cell_volume 278.6182
_cod_database_code 1536491

loop_
_symmetry_equiv_pos_as_xyz
x,y,z
-y+1/2,x,z
-x+1/2,-y+1/2,z
y,-x+1/2,z
-x,-y,-z
y-1/2,-x,-z
x-1/2,y-1/2,-z
-y,x-1/2,-z

loop_
_atom_site_label
_atom_site_type_symbol
_atom_site_fract_x
_atom_site_fract_y
_atom_site_fract_z
_atom_site_occupancy
_atom_site_U_iso_or_equiv
Se1 Se 0.25 0.25 0.81678 0.996 0.0
Gd1 Gd 0.25 0.25 0.6367 0.4 0.0
Nd1 Nd 0.25 0.25 0.63671 0.6 0.0
Se2 Se 0.75 0.25 0 0.8427 0.0
